data_7106300
loop_
_publ_author_name
'Mikael Brasse'
'Jonathan Ellman'
'Robert Bergman'

_publ_section_title
;
 A Facile, Metal- and Solvent Free, Autoxidative Coupling of Quinolines
 with Indoles and Pyrroles
;
_journal_name_full Chem.Commun.
_journal_page_first 5019
_journal_paper_doi 10.1039/c1cc10507h
_journal_volume 47
_journal_year 2011
_chemical_formula_sum 'C18 H14 N2'
_chemical_formula_weight 258.31
_chemical_name_common MB-I-47
_chemical_name_systematic
;
bergman03
;
_space_group.centring_type P

_space_group_IT_number 14
_space_group.IT_number 14

_symmetry_cell_setting monoclinic
_symmetry_space_group_name_Hall '-P 2ybc'
_symmetry_space_group_name_H-M 'P 1 21/c 1'
_atom_sites_solution_hydrogens geom
_atom_sites_solution_primary direct
_atom_sites_solution_secondary difmap
_audit_creation_method SHELXL-97
_cell_angle_alpha 90.00
_cell_angle_beta 93.350(2)
_cell_angle_gamma 90.00
_cell_formula_units_Z 4
_cell_length_a 7.7173(3)
_cell_length_b 8.8634(3)
_cell_length_c 19.0154(6)
_cell_measurement_reflns_used 9939
_cell_measurement_temperature 100(2)
_cell_measurement_theta_max 67.48
_cell_measurement_theta_min 4.66
_cell_volume 1298.46(8)
_computing_cell_refinement 'Bruker SAINT'
_computing_data_collection 'Bruker APEX2'
_computing_data_reduction 'Bruker SAINT'
_computing_molecular_graphics ORTEP-32
_computing_publication_material WinGX
_computing_structure_refinement SHELXL-97
_computing_structure_solution SIR-2004
_diffrn_ambient_temperature 100(2)
_diffrn_detector_area_resol_mean 8.366
_diffrn_measured_fraction_theta_full 0.983
_diffrn_measured_fraction_theta_max 0.975
_diffrn_measurement_device_type 'Bruker APEX-II CCD'
_diffrn_measurement_method 'phi and omega scans'
_diffrn_radiation_monochromator 'HELIOS multilayer mirrors'
_diffrn_radiation_source 'microfocus rotating anode'
_diffrn_radiation_type CuK\a
_diffrn_radiation_wavelength 1.54178
_diffrn_reflns_av_R_equivalents 0.0160
_diffrn_reflns_av_sigmaI/netI 0.0104
_diffrn_reflns_limit_h_max 9
_diffrn_reflns_limit_h_min -9
_diffrn_reflns_limit_k_max 9
_diffrn_reflns_limit_k_min -6
_diffrn_reflns_limit_l_max 22
_diffrn_reflns_limit_l_min -22
_diffrn_reflns_number 16829
_diffrn_reflns_theta_full 67.00
_diffrn_reflns_theta_max 67.95
_diffrn_reflns_theta_min 4.66
_exptl_absorpt_coefficient_mu 0.608
_exptl_absorpt_correction_T_max 0.9761
_exptl_absorpt_correction_T_min 0.9306
_exptl_absorpt_correction_type multi-scan
_exptl_absorpt_process_details SADABS
_exptl_crystal_colour colorless
_exptl_crystal_density_diffrn 1.321
_exptl_crystal_density_method 'not measured'
_exptl_crystal_description rod
_exptl_crystal_F_000 544
_exptl_crystal_size_max 0.12
_exptl_crystal_size_mid 0.10
_exptl_crystal_size_min 0.04
_refine_diff_density_max 0.197
_refine_diff_density_min -0.152
_refine_diff_density_rms 0.034
_refine_ls_extinction_method none
_refine_ls_goodness_of_fit_ref 1.038
_refine_ls_hydrogen_treatment constr
_refine_ls_matrix_type full
_refine_ls_number_parameters 182
_refine_ls_number_reflns 2304
_refine_ls_number_restraints 0
_refine_ls_restrained_S_all 1.038
_refine_ls_R_factor_all 0.0349
_refine_ls_R_factor_gt 0.0324
_refine_ls_shift/su_max 0.001
_refine_ls_shift/su_mean 0.000
_refine_ls_structure_factor_coef Fsqd
_refine_ls_weighting_details 'calc w=1/[\s^2^(Fo^2^)+(0.0425P)^2^+0.4587P] where P=(Fo^2^+2Fc^2^)/3'
_refine_ls_weighting_scheme calc
_refine_ls_wR_factor_gt 0.0837
_refine_ls_wR_factor_ref 0.0865
_reflns_number_gt 2119
_reflns_number_total 2304
_reflns_threshold_expression >2sigma(I)
_cod_data_source_file c1cc10507h.txt
_cod_data_source_block bergman03
_cod_depositor_comments
;
The following automatic conversions were performed:

'_space_group.centring_type' value 'primitive' was replaced with the
value 'P' as specified in the replacement file
'/home/antanas/src/cod-tools/trunk/data/replacement-values/replacement_values.lst'.

Automatic conversion script
Id: cif_fix_values 5642 2017-10-24 12:04:52Z antanas 
;
_cod_original_sg_symbol_H-M P2(1)/c
_cod_database_code 7106300

loop_
_symmetry_equiv_pos_as_xyz
'x, y, z'
'-x, y+1/2, -z+1/2'
'-x, -y, -z'
'x, -y-1/2, z-1/2'

loop_
_atom_site_label
_atom_site_type_symbol
_atom_site_fract_x
_atom_site_fract_y
_atom_site_fract_z
_atom_site_U_iso_or_equiv
_atom_site_adp_type
_atom_site_occupancy
_atom_site_symmetry_multiplicity
_atom_site_calc_flag
_atom_site_refinement_flags
_atom_site_disorder_assembly
_atom_site_disorder_group
C1 C 0.37654(14) 0.03967(12) 0.73146(6) 0.0229(3) Uani 1 1 d . . .
C2 C 0.42712(15) -0.04120(13) 0.79466(6) 0.0253(3) Uani 1 1 d . . .
H2 H 0.5367 -0.0902 0.7991 0.030 Uiso 1 1 calc R . .
C3 C 0.31839(15) -0.04766(13) 0.84800(6) 0.0255(3) Uani 1 1 d . . .
H3 H 0.3525 -0.0993 0.8903 0.031 Uiso 1 1 calc R . .
C4 C 0.15357(15) 0.02294(13) 0.84042(6) 0.0238(3) Uani 1 1 d . . .
C5 C 0.02842(15) 0.01345(14) 0.89139(6) 0.0269(3) Uani 1 1 d . . .
H5 H 0.0539 -0.0417 0.9336 0.032 Uiso 1 1 calc R . .
C6 C -0.12951(15) 0.08289(14) 0.88067(6) 0.0291(3) Uani 1 1 d . . .
H6 H -0.2133 0.0751 0.9152 0.035 Uiso 1 1 calc R . .
C7 C -0.16769(15) 0.16588(14) 0.81840(6) 0.0293(3) Uani 1 1 d . . .
H7 H -0.2767 0.2152 0.8115 0.035 Uiso 1 1 calc R . .
C8 C -0.04921(15) 0.17612(14) 0.76777(6) 0.0274(3) Uani 1 1 d . . .
H8 H -0.0767 0.2325 0.7261 0.033 Uiso 1 1 calc R . .
C9 C 0.11395(14) 0.10346(13) 0.77690(6) 0.0236(3) Uani 1 1 d . . .
C10 C 0.65117(15) -0.02479(13) 0.67159(6) 0.0252(3) Uani 1 1 d . . .
H10 H 0.7008 -0.0879 0.7078 0.030 Uiso 1 1 calc R . .
C11 C 0.49207(14) 0.04519(13) 0.67355(6) 0.0235(3) Uani 1 1 d . . .
C12 C 0.46839(14) 0.12780(13) 0.60822(6) 0.0227(3) Uani 1 1 d . . .
C13 C 0.33820(15) 0.22221(13) 0.57841(6) 0.0251(3) Uani 1 1 d . . .
H13 H 0.2362 0.2420 0.6025 0.030 Uiso 1 1 calc R . .
C14 C 0.36125(15) 0.28600(14) 0.51326(6) 0.0279(3) Uani 1 1 d . . .
H14 H 0.2740 0.3508 0.4929 0.033 Uiso 1 1 calc R . .
C15 C 0.51002(15) 0.25749(14) 0.47657(6) 0.0283(3) Uani 1 1 d . . .
H15 H 0.5208 0.3020 0.4316 0.034 Uiso 1 1 calc R . .
C16 C 0.64133(15) 0.16590(13) 0.50458(6) 0.0260(3) Uani 1 1 d . . .
H16 H 0.7428 0.1469 0.4801 0.031 Uiso 1 1 calc R . .
C17 C 0.61815(14) 0.10245(13) 0.57064(6) 0.0239(3) Uani 1 1 d . . .
C18 C 0.89901(15) -0.03900(15) 0.59237(7) 0.0316(3) Uani 1 1 d . . .
H18A H 0.9434 -0.1154 0.6261 0.047 Uiso 1 1 calc R . .
H18B H 0.9774 0.0480 0.5938 0.047 Uiso 1 1 calc R . .
H18C H 0.8919 -0.0820 0.5448 0.047 Uiso 1 1 calc R . .
N1 N 0.22573(12) 0.11186(11) 0.72365(5) 0.0243(2) Uani 1 1 d . . .
N2 N 0.72748(12) 0.00888(11) 0.61076(5) 0.0258(2) Uani 1 1 d . . .

loop_
_atom_site_aniso_label
_atom_site_aniso_U_11
_atom_site_aniso_U_22
_atom_site_aniso_U_33
_atom_site_aniso_U_23
_atom_site_aniso_U_13
_atom_site_aniso_U_12
C1 0.0248(6) 0.0185(6) 0.0251(6) -0.0019(4) -0.0021(4) -0.0023(4)
C2 0.0248(6) 0.0238(6) 0.0269(6) 0.0007(5) -0.0010(5) 0.0011(4)
C3 0.0296(6) 0.0225(6) 0.0240(6) 0.0020(4) -0.0025(5) -0.0004(5)
C4 0.0269(6) 0.0198(6) 0.0244(6) -0.0024(4) -0.0010(4) -0.0035(4)
C5 0.0309(6) 0.0235(6) 0.0263(6) -0.0005(5) 0.0009(5) -0.0038(5)
C6 0.0288(6) 0.0270(7) 0.0319(6) -0.0031(5) 0.0053(5) -0.0045(5)
C7 0.0245(6) 0.0272(7) 0.0359(7) -0.0030(5) -0.0005(5) 0.0005(5)
C8 0.0279(6) 0.0256(6) 0.0281(6) 0.0010(5) -0.0024(5) 0.0001(5)
C9 0.0254(6) 0.0200(6) 0.0251(6) -0.0021(4) -0.0014(4) -0.0028(4)
C10 0.0285(6) 0.0237(6) 0.0230(6) 0.0003(4) -0.0015(5) 0.0008(5)
C11 0.0254(6) 0.0213(6) 0.0234(6) -0.0013(4) -0.0020(4) -0.0014(4)
C12 0.0247(6) 0.0204(6) 0.0229(5) -0.0026(4) -0.0012(4) -0.0034(4)
C13 0.0253(6) 0.0237(6) 0.0259(6) -0.0018(5) -0.0014(4) -0.0006(5)
C14 0.0302(6) 0.0261(6) 0.0267(6) 0.0018(5) -0.0039(5) 0.0004(5)
C15 0.0345(6) 0.0276(7) 0.0225(6) 0.0006(5) -0.0007(5) -0.0046(5)
C16 0.0280(6) 0.0257(6) 0.0245(6) -0.0036(5) 0.0028(5) -0.0028(5)
C17 0.0259(6) 0.0210(6) 0.0246(6) -0.0038(4) -0.0012(4) -0.0020(4)
C18 0.0270(6) 0.0368(7) 0.0313(6) 0.0000(5) 0.0028(5) 0.0055(5)
N1 0.0256(5) 0.0233(5) 0.0236(5) 0.0004(4) -0.0005(4) -0.0004(4)
N2 0.0256(5) 0.0266(5) 0.0251(5) -0.0013(4) 0.0011(4) 0.0018(4)

loop_
_atom_type_symbol
_atom_type_description
_atom_type_scat_dispersion_real
_atom_type_scat_dispersion_imag
_atom_type_scat_source
C C 0.0181 0.0091 'International Tables Vol C Tables 4.2.6.8 and 6.1.1.4'
H H 0.0000 0.0000 'International Tables Vol C Tables 4.2.6.8 and 6.1.1.4'
N N 0.0311 0.0180 'International Tables Vol C Tables 4.2.6.8 and 6.1.1.4'

loop_
_geom_angle_atom_site_label_1
_geom_angle_atom_site_label_2
_geom_angle_atom_site_label_3
_geom_angle
_geom_angle_site_symmetry_1
_geom_angle_site_symmetry_3
_geom_angle_publ_flag
N1 C1 C2 121.88(11) . . ?
N1 C1 C11 118.03(10) . . ?
C2 C1 C11 120.09(10) . . ?
C3 C2 C1 119.90(11) . . ?
C3 C2 H2 120.0 . . ?
C1 C2 H2 120.0 . . ?
C2 C3 C4 119.77(10) . . ?
C2 C3 H3 120.1 . . ?
C4 C3 H3 120.1 . . ?
C5 C4 C3 123.40(11) . . ?
C5 C4 C9 119.49(11) . . ?
C3 C4 C9 117.09(10) . . ?
C6 C5 C4 120.67(11) . . ?
C6 C5 H5 119.7 . . ?
C4 C5 H5 119.7 . . ?
C5 C6 C7 119.97(11) . . ?
C5 C6 H6 120.0 . . ?
C7 C6 H6 120.0 . . ?
C8 C7 C6 120.64(11) . . ?
C8 C7 H7 119.7 . . ?
C6 C7 H7 119.7 . . ?
C7 C8 C9 120.62(11) . . ?
C7 C8 H8 119.7 . . ?
C9 C8 H8 119.7 . . ?
N1 C9 C8 118.59(10) . . ?
N1 C9 C4 122.83(10) . . ?
C8 C9 C4 118.58(11) . . ?
N2 C10 C11 110.78(10) . . ?
N2 C10 H10 124.6 . . ?
C11 C10 H10 124.6 . . ?
C10 C11 C12 105.84(10) . . ?
C10 C11 C1 126.21(10) . . ?
C12 C11 C1 127.91(10) . . ?
C13 C12 C17 118.62(10) . . ?
C13 C12 C11 134.60(11) . . ?
C17 C12 C11 106.76(10) . . ?
C14 C13 C12 118.67(11) . . ?
C14 C13 H13 120.7 . . ?
C12 C13 H13 120.7 . . ?
C13 C14 C15 121.64(11) . . ?
C13 C14 H14 119.2 . . ?
C15 C14 H14 119.2 . . ?
C16 C15 C14 121.22(11) . . ?
C16 C15 H15 119.4 . . ?
C14 C15 H15 119.4 . . ?
C15 C16 C17 116.99(11) . . ?
C15 C16 H16 121.5 . . ?
C17 C16 H16 121.5 . . ?
N2 C17 C16 129.22(11) . . ?
N2 C17 C12 107.93(10) . . ?
C16 C17 C12 122.85(11) . . ?
N2 C18 H18A 109.5 . . ?
N2 C18 H18B 109.5 . . ?
H18A C18 H18B 109.5 . . ?
N2 C18 H18C 109.5 . . ?
H18A C18 H18C 109.5 . . ?
H18B C18 H18C 109.5 . . ?
C1 N1 C9 118.46(10) . . ?
C10 N2 C17 108.68(9) . . ?
C10 N2 C18 125.89(10) . . ?
C17 N2 C18 125.36(10) . . ?

loop_
_geom_bond_atom_site_label_1
_geom_bond_atom_site_label_2
_geom_bond_distance
_geom_bond_site_symmetry_2
_geom_bond_publ_flag
C1 N1 1.3288(15) . ?
C1 C2 1.4339(16) . ?
C1 C11 1.4575(16) . ?
C2 C3 1.3548(16) . ?
C2 H2 0.9500 . ?
C3 C4 1.4173(16) . ?
C3 H3 0.9500 . ?
C4 C5 1.4101(16) . ?
C4 C9 1.4209(16) . ?
C5 C6 1.3699(17) . ?
C5 H5 0.9500 . ?
C6 C7 1.4105(17) . ?
C6 H6 0.9500 . ?
C7 C8 1.3690(17) . ?
C7 H7 0.9500 . ?
C8 C9 1.4159(16) . ?
C8 H8 0.9500 . ?
C9 N1 1.3700(15) . ?
C10 N2 1.3615(15) . ?
C10 C11 1.3780(16) . ?
C10 H10 0.9500 . ?
C11 C12 1.4445(15) . ?
C12 C13 1.4015(16) . ?
C12 C17 1.4118(16) . ?
C13 C14 1.3827(16) . ?
C13 H13 0.9500 . ?
C14 C15 1.4008(17) . ?
C14 H14 0.9500 . ?
C15 C16 1.3807(17) . ?
C15 H15 0.9500 . ?
C16 C17 1.3973(16) . ?
C16 H16 0.9500 . ?
C17 N2 1.3807(15) . ?
C18 N2 1.4522(15) . ?
C18 H18A 0.9800 . ?
C18 H18B 0.9800 . ?
C18 H18C 0.9800 . ?

loop_
_cod_related_entry_id
_cod_related_entry_database
_cod_related_entry_code
1 ChemSpider 18982884
